data_7115550
loop_
_publ_author_name
'Anton Lishchynskyi'
'Guillaume Berthon'
'Vladimir V. Grushin'

_publ_section_title
;
 Trifluoromethylation of arenediazonium salts with fluoroform-derived
 CuCF3 in aqueous media
;
_journal_name_full Chem.Commun.
_journal_page_first 10237
_journal_paper_doi 10.1039/C4cc04930F
_journal_volume 50
_journal_year 2014
_chemical_formula_sum 'C15 H13 F5 N4 O4 S'
_chemical_formula_weight 440.35
_chemical_name_systematic
; 
 ? 
;
_space_group_IT_number 14
_symmetry_cell_setting monoclinic
_symmetry_space_group_name_Hall '-P 2ybc'
_symmetry_space_group_name_H-M 'P 1 21/c 1'
_atom_sites_solution_hydrogens geom
_atom_sites_solution_primary direct
_atom_sites_solution_secondary difmap
_audit_creation_method SHELXL-97
_cell_angle_alpha 90.00
_cell_angle_beta 115.656(2)
_cell_angle_gamma 90.00
_cell_formula_units_Z 4
_cell_length_a 9.4590(3)
_cell_length_b 22.4257(8)
_cell_length_c 9.0101(3)
_cell_measurement_reflns_used 4723
_cell_measurement_temperature 100(2)
_cell_measurement_theta_max 30.27
_cell_measurement_theta_min 2.39
_cell_volume 1722.83(10)
_computing_cell_refinement 'Bruker APEX2 v2011.4-0'
_computing_data_collection 'Bruker APEX2 v2011.4-0'
_computing_data_reduction 'Bruker SAINT V7.60A'
_computing_molecular_graphics 'Bruker SHELXTL'
_computing_publication_material 'Bruker SHELXTL'
_computing_structure_refinement 'SHELXL-2012 (Sheldrick, 2012)'
_computing_structure_solution 'SHELXS-2012 (Sheldrick, 2012)'
_diffrn_ambient_temperature 100(2)
_diffrn_detector_area_resol_mean 512
_diffrn_detector_type '4K CCD area detector APEX II'
_diffrn_measured_fraction_theta_full 0.986
_diffrn_measured_fraction_theta_max 0.936
_diffrn_measurement_device_type 'Kappa 4-axis goniometer bruker-nonius'
_diffrn_measurement_method
;
 Fullsphere data collection, phi and omega scans
;
_diffrn_measurement_specimen_support 'magnetic support with MicroMount'
_diffrn_radiation_monochromator 'Multilayer Montel 200 mirrors'
_diffrn_radiation_type MoK\a
_diffrn_radiation_wavelength 0.71073
_diffrn_reflns_av_R_equivalents 0.0369
_diffrn_reflns_av_sigmaI/netI 0.0390
_diffrn_reflns_limit_h_max 13
_diffrn_reflns_limit_h_min -12
_diffrn_reflns_limit_k_max 31
_diffrn_reflns_limit_k_min -31
_diffrn_reflns_limit_l_max 10
_diffrn_reflns_limit_l_min -12
_diffrn_reflns_number 12909
_diffrn_reflns_theta_full 25.00
_diffrn_reflns_theta_max 30.35
_diffrn_reflns_theta_min 2.39
_diffrn_source 'Rotating anode X-ray tube'
_diffrn_source_current 70
_diffrn_source_power 50
_diffrn_source_size '0.3 mm x 0.3 mm fine focus'
_diffrn_source_type 'Bruker-Nonius FR 591'
_exptl_absorpt_coefficient_mu 0.274
_exptl_absorpt_correction_T_max 0.9973
_exptl_absorpt_correction_T_min 0.9945
_exptl_absorpt_correction_type empirical
_exptl_absorpt_process_details
; 
 SADABS Version 2008/1 Bruker-Nonius
 Blessing, Acta Cryst. (1995) A51 33-38
;
_exptl_crystal_colour colourless
_exptl_crystal_density_diffrn 1.698
_exptl_crystal_density_method 'not measured'
_exptl_crystal_description block
_exptl_crystal_F_000 896
_exptl_crystal_size_max 0.02
_exptl_crystal_size_mid 0.01
_exptl_crystal_size_min 0.01
_refine_diff_density_max 0.678
_refine_diff_density_min -0.470
_refine_diff_density_rms 0.073
_refine_ls_extinction_method none
_refine_ls_goodness_of_fit_ref 1.048
_refine_ls_hydrogen_treatment noref
_refine_ls_matrix_type full
_refine_ls_number_parameters 318
_refine_ls_number_reflns 4853
_refine_ls_number_restraints 60
_refine_ls_restrained_S_all 1.105
_refine_ls_R_factor_all 0.0705
_refine_ls_R_factor_gt 0.0546
_refine_ls_shift/su_max 0.000
_refine_ls_shift/su_mean 0.000
_refine_ls_structure_factor_coef Fsqd
_refine_ls_weighting_details 'calc w=1/[\s^2^(Fo^2^)+(0.0625P)^2^+1.5116P] where P=(Fo^2^+2Fc^2^)/3'
_refine_ls_weighting_scheme calc
_refine_ls_wR_factor_gt 0.1338
_refine_ls_wR_factor_ref 0.1441
_reflns_Friedel_coverage 0.000
_reflns_number_gt 3846
_reflns_number_total 4853
_reflns_threshold_expression >2sigma(I)
_cod_data_source_file c4cc04930f2.cif
_cod_data_source_block al261
_cod_original_sg_symbol_H-M P2(1)/c
_cod_database_code 7115550

loop_
_symmetry_equiv_pos_as_xyz
'x, y, z'
'-x, y+1/2, -z+1/2'
'-x, -y, -z'
'x, -y-1/2, z-1/2'

loop_
_atom_site_label
_atom_site_type_symbol
_atom_site_fract_x
_atom_site_fract_y
_atom_site_fract_z
_atom_site_U_iso_or_equiv
_atom_site_adp_type
_atom_site_occupancy
_atom_site_symmetry_multiplicity
_atom_site_calc_flag
_atom_site_refinement_flags
_atom_site_disorder_assembly
_atom_site_disorder_group
S1 S 0.69409(7) 0.13115(2) 0.13056(7) 0.02618(14) Uani 1 1 d . . .
N1 N 0.7143(2) 0.09773(8) 0.3010(2) 0.0257(4) Uani 1 1 d . . .
H1 H 0.6344 0.0992 0.3265 0.031 Uiso 1 1 calc R . .
N2 N 0.8361(2) 0.04289(8) 0.5423(2) 0.0232(4) Uani 1 1 d . . .
H2A H 0.9171 0.0210 0.6054 0.028 Uiso 1 1 calc R . .
N3 N 0.5912(2) 0.07881(8) 0.5083(2) 0.0228(3) Uani 1 1 d . . .
N4 N 0.7495(2) 0.01613(8) 0.7334(2) 0.0226(3) Uani 1 1 d . . .
O1 O 0.7805(2) 0.09935(7) 0.0599(2) 0.0316(4) Uani 1 1 d . . .
O2 O 0.5293(2) 0.13876(8) 0.0390(2) 0.0363(4) Uani 1 1 d . . .
O3 O 0.96398(18) 0.06153(7) 0.3864(2) 0.0279(3) Uani 1 1 d . . .
O4 O 0.65251(19) -0.01514(7) 0.9149(2) 0.0285(3) Uani 1 1 d . . .
C1 C 0.7815(3) 0.20144(9) 0.1920(3) 0.0248(4) Uani 1 1 d . . .
C2 C 0.9215(3) 0.20990(10) 0.1810(3) 0.0289(5) Uani 1 1 d . . .
H2 H 0.9697 0.1780 0.1508 0.035 Uiso 1 1 calc R . .
C3 C 0.9902(3) 0.26591(12) 0.2151(3) 0.0334(5) Uani 1 1 d . A .
C4 C 0.9188(3) 0.31194(10) 0.2595(3) 0.0336(5) Uani 1 1 d . . .
H4 H 0.9654 0.3504 0.2811 0.040 Uiso 1 1 calc R . .
C5 C 0.7818(3) 0.30253(10) 0.2725(3) 0.0341(5) Uani 1 1 d . . .
H5 H 0.7354 0.3348 0.3037 0.041 Uiso 1 1 calc R . .
C6 C 0.7084(3) 0.24731(10) 0.2416(3) 0.0289(5) Uani 1 1 d . . .
C7 C 0.5619(3) 0.23884(13) 0.2642(4) 0.0387(6) Uani 1 1 d . . .
H7A H 0.5361 0.2761 0.3040 0.058 Uiso 1 1 calc R . .
H7B H 0.5784 0.2071 0.3448 0.058 Uiso 1 1 calc R . .
H7C H 0.4753 0.2278 0.1588 0.058 Uiso 1 1 calc R . .
C8 C 1.1411(3) 0.27614(13) 0.2048(3) 0.0463(7) Uani 1 1 d D . .
C9 C 0.8467(3) 0.06754(9) 0.4074(3) 0.0229(4) Uani 1 1 d . . .
C10 C 0.7186(2) 0.04687(8) 0.5954(3) 0.0212(4) Uani 1 1 d . . .
C11 C 0.4789(2) 0.08082(9) 0.5642(3) 0.0249(4) Uani 1 1 d . . .
C12 C 0.4974(3) 0.05001(10) 0.7033(3) 0.0267(4) Uani 1 1 d . . .
H12 H 0.4199 0.0507 0.7438 0.032 Uiso 1 1 calc R . .
C13 C 0.6354(3) 0.01784(9) 0.7814(3) 0.0240(4) Uani 1 1 d . . .
C14 C 0.3390(3) 0.11852(11) 0.4677(3) 0.0321(5) Uani 1 1 d . . .
H14A H 0.3653 0.1606 0.4956 0.048 Uiso 1 1 calc R . .
H14B H 0.2526 0.1071 0.4943 0.048 Uiso 1 1 calc R . .
H14C H 0.3072 0.1126 0.3497 0.048 Uiso 1 1 calc R . .
C15 C 0.8018(3) -0.03323(10) 1.0195(3) 0.0302(5) Uani 1 1 d . . .
H15 H 0.8806 -0.0014 1.0335 0.036 Uiso 1 1 calc R . .
F1 F 1.2578(9) 0.2860(4) 0.3430(8) 0.0477(19) Uani 0.40 1 d PDU A 1
F2 F 1.1202(13) 0.3184(4) 0.0930(11) 0.072(3) Uani 0.40 1 d PDU A 1
F3 F 1.1841(6) 0.2252(2) 0.1422(8) 0.0360(11) Uani 0.40 1 d PDU A 1
F1' F 1.2685(8) 0.2602(3) 0.3526(8) 0.0528(17) Uani 0.40 1 d PD A 2
F2' F 1.1773(8) 0.3368(2) 0.2024(13) 0.081(2) Uani 0.40 1 d PD A 2
F3' F 1.1628(8) 0.2506(4) 0.0931(8) 0.0646(18) Uani 0.40 1 d PDU A 2
F1" F 1.2370(16) 0.3099(5) 0.3226(14) 0.054(4) Uani 0.20 1 d PDU A 3
F2" F 1.110(2) 0.3026(7) 0.0589(13) 0.059(4) Uani 0.20 1 d PDU A 3
F3" F 1.207(2) 0.2234(5) 0.199(2) 0.088(7) Uani 0.20 1 d PDU A 3
F4 F 0.79779(19) -0.04619(7) 1.16313(18) 0.0379(4) Uani 1 1 d . . .
F5 F 0.8378(2) -0.08431(7) 0.9655(2) 0.0456(4) Uani 1 1 d . . .

loop_
_atom_site_aniso_label
_atom_site_aniso_U_11
_atom_site_aniso_U_22
_atom_site_aniso_U_33
_atom_site_aniso_U_23
_atom_site_aniso_U_13
_atom_site_aniso_U_12
S1 0.0336(3) 0.0229(2) 0.0200(3) 0.00104(19) 0.0096(2) 0.00162(19)
N1 0.0270(9) 0.0284(9) 0.0233(9) 0.0079(7) 0.0123(8) 0.0074(7)
N2 0.0230(8) 0.0254(8) 0.0230(9) 0.0051(7) 0.0117(7) 0.0063(6)
N3 0.0217(8) 0.0232(8) 0.0238(9) -0.0034(7) 0.0101(7) 0.0014(6)
N4 0.0254(9) 0.0224(8) 0.0211(9) -0.0026(6) 0.0111(7) -0.0012(6)
O1 0.0501(10) 0.0229(7) 0.0253(8) -0.0019(6) 0.0196(8) 0.0004(7)
O2 0.0342(9) 0.0371(9) 0.0269(9) 0.0055(7) 0.0030(7) 0.0002(7)
O3 0.0285(8) 0.0298(7) 0.0310(9) 0.0070(6) 0.0180(7) 0.0051(6)
O4 0.0332(9) 0.0296(8) 0.0272(8) -0.0004(6) 0.0172(7) -0.0042(6)
C1 0.0316(11) 0.0223(9) 0.0174(10) 0.0011(7) 0.0077(9) 0.0013(8)
C2 0.0344(12) 0.0305(11) 0.0195(10) 0.0027(8) 0.0096(9) 0.0018(9)
C3 0.0328(12) 0.0422(13) 0.0216(11) 0.0038(9) 0.0083(10) -0.0059(10)
C4 0.0472(14) 0.0252(10) 0.0193(10) 0.0011(8) 0.0060(10) -0.0050(9)
C5 0.0450(14) 0.0271(10) 0.0245(11) -0.0014(9) 0.0097(11) 0.0057(9)
C6 0.0320(11) 0.0315(11) 0.0186(10) 0.0011(8) 0.0068(9) 0.0050(9)
C7 0.0343(13) 0.0477(14) 0.0355(14) -0.0040(11) 0.0166(11) 0.0084(11)
C8 0.0431(15) 0.0599(18) 0.0372(15) 0.0060(13) 0.0185(13) -0.0110(13)
C9 0.0268(10) 0.0211(9) 0.0215(10) 0.0010(7) 0.0110(8) 0.0020(7)
C10 0.0230(9) 0.0201(8) 0.0212(10) -0.0039(7) 0.0103(8) -0.0009(7)
C11 0.0228(10) 0.0242(9) 0.0270(11) -0.0092(8) 0.0102(9) -0.0010(7)
C12 0.0251(10) 0.0289(10) 0.0292(12) -0.0074(9) 0.0146(9) -0.0035(8)
C13 0.0297(11) 0.0221(9) 0.0218(10) -0.0053(7) 0.0126(9) -0.0053(7)
C14 0.0262(11) 0.0321(11) 0.0384(14) -0.0060(10) 0.0143(10) 0.0052(8)
C15 0.0410(13) 0.0294(11) 0.0265(11) 0.0020(9) 0.0207(10) 0.0016(9)
F1 0.036(3) 0.055(4) 0.047(3) -0.018(3) 0.014(2) -0.026(3)
F2 0.085(4) 0.074(4) 0.073(4) 0.017(3) 0.048(3) -0.032(3)
F3 0.0199(19) 0.064(3) 0.028(2) 0.002(2) 0.0141(19) -0.0086(18)
F1' 0.035(3) 0.066(4) 0.053(3) 0.009(3) 0.016(2) -0.005(3)
F2' 0.074(4) 0.051(3) 0.139(7) 0.016(4) 0.065(5) -0.017(3)
F3' 0.056(3) 0.095(4) 0.054(3) -0.020(3) 0.034(3) -0.020(3)
F1" 0.050(5) 0.053(5) 0.055(5) 0.001(4) 0.019(4) -0.012(4)
F2" 0.063(6) 0.072(6) 0.052(6) 0.004(4) 0.033(4) -0.016(4)
F3" 0.079(8) 0.096(8) 0.094(9) 0.011(5) 0.042(5) -0.001(4)
F4 0.0480(9) 0.0456(8) 0.0261(7) 0.0026(6) 0.0217(7) -0.0045(7)
F5 0.0720(12) 0.0351(8) 0.0362(9) 0.0055(6) 0.0295(9) 0.0179(7)

loop_
_atom_type_symbol
_atom_type_description
_atom_type_scat_dispersion_real
_atom_type_scat_dispersion_imag
_atom_type_scat_source
C C 0.0033 0.0016 'International Tables Vol C Tables 4.2.6.8 and 6.1.1.4'
H H 0.0000 0.0000 'International Tables Vol C Tables 4.2.6.8 and 6.1.1.4'
N N 0.0061 0.0033 'International Tables Vol C Tables 4.2.6.8 and 6.1.1.4'
O O 0.0106 0.0060 'International Tables Vol C Tables 4.2.6.8 and 6.1.1.4'
F F 0.0171 0.0103 'International Tables Vol C Tables 4.2.6.8 and 6.1.1.4'
S S 0.1246 0.1234 'International Tables Vol C Tables 4.2.6.8 and 6.1.1.4'

loop_
_geom_angle_atom_site_label_1
_geom_angle_atom_site_label_2
_geom_angle_atom_site_label_3
_geom_angle
O2 S1 O1 119.78(11)
O2 S1 N1 104.56(10)
O1 S1 N1 109.39(10)
O2 S1 C1 108.86(11)
O1 S1 C1 107.91(11)
N1 S1 C1 105.45(10)
C9 N1 S1 125.13(15)
C9 N2 C10 130.71(18)
C10 N3 C11 117.01(19)
C13 N4 C10 114.04(18)
C13 O4 C15 117.35(17)
C2 C1 C6 122.4(2)
C2 C1 S1 115.81(17)
C6 C1 S1 121.67(18)
C1 C2 C3 118.7(2)
C4 C3 C2 120.0(2)
C4 C3 C8 120.3(2)
C2 C3 C8 119.8(2)
C5 C4 C3 120.6(2)
C4 C5 C6 122.1(2)
C5 C6 C1 116.2(2)
C5 C6 C7 119.9(2)
C1 C6 C7 123.9(2)
F3' C8 F1 119.4(6)
F3' C8 F1" 128.7(8)
F1 C8 F1" 25.8(5)
F3' C8 F2 74.9(6)
F1 C8 F2 113.4(6)
F1" C8 F2 91.4(8)
F3' C8 F3" 47.6(7)
F1 C8 F3" 88.4(9)
F1" C8 F3" 111.9(10)
F2 C8 F3" 120.8(10)
F3' C8 F2" 57.4(8)
F1 C8 F2" 127.2(9)
F1" C8 F2" 108.6(9)
F2 C8 F2" 19.4(8)
F3" C8 F2" 104.7(9)
F3' C8 F1' 106.0(6)
F1 C8 F1' 24.7(3)
F1" C8 F1' 50.5(6)
F2 C8 F1' 133.2(6)
F3" C8 F1' 66.0(8)
F2" C8 F1' 140.4(9)
F3' C8 F2' 107.8(5)
F1 C8 F2' 74.6(5)
F1" C8 F2' 50.2(6)
F2 C8 F2' 42.1(5)
F3" C8 F2' 136.7(9)
F2" C8 F2' 60.9(7)
F1' C8 F2' 98.4(5)
F3' C8 F3 29.6(4)
F1 C8 F3 104.7(5)
F1" C8 F3 125.4(8)
F2 C8 F3 104.4(6)
F3" C8 F3 19.0(7)
F2" C8 F3 86.9(8)
F1' C8 F3 84.0(5)
F2' C8 F3 131.6(4)
F3' C8 C3 118.4(4)
F1 C8 C3 114.5(5)
F1" C8 C3 112.9(8)
F2 C8 C3 108.9(5)
F3" C8 C3 109.9(8)
F2" C8 C3 108.5(9)
F1' C8 C3 110.8(4)
F2' C8 C3 113.4(3)
F3 C8 C3 110.5(3)
O3 C9 N2 121.0(2)
O3 C9 N1 124.3(2)
N2 C9 N1 114.72(18)
N3 C10 N4 127.16(19)
N3 C10 N2 119.18(19)
N4 C10 N2 113.65(18)
N3 C11 C12 120.6(2)
N3 C11 C14 116.2(2)
C12 C11 C14 123.2(2)
C11 C12 C13 116.40(19)
N4 C13 O4 118.1(2)
N4 C13 C12 124.7(2)
O4 C13 C12 117.20(19)
F4 C15 F5 106.35(18)
F4 C15 O4 105.94(19)
F5 C15 O4 110.4(2)

loop_
_geom_bond_atom_site_label_1
_geom_bond_atom_site_label_2
_geom_bond_distance
S1 O2 1.4233(18)
S1 O1 1.4262(17)
S1 N1 1.6444(19)
S1 C1 1.754(2)
N1 C9 1.381(3)
N2 C9 1.378(3)
N2 C10 1.390(3)
N3 C10 1.327(3)
N3 C11 1.359(3)
N4 C13 1.326(3)
N4 C10 1.338(3)
O3 C9 1.211(3)
O4 C13 1.360(3)
O4 C15 1.377(3)
C1 C2 1.384(3)
C1 C6 1.415(3)
C2 C3 1.386(3)
C3 C4 1.384(4)
C3 C8 1.488(4)
C4 C5 1.367(4)
C5 C6 1.388(3)
C6 C7 1.498(3)
C8 F3' 1.250(6)
C8 F1 1.276(6)
C8 F1" 1.299(8)
C8 F2 1.334(6)
C8 F3" 1.348(9)
C8 F2" 1.354(9)
C8 F1' 1.400(6)
C8 F2' 1.405(5)
C8 F3 1.410(6)
C11 C12 1.375(3)
C11 C14 1.492(3)
C12 C13 1.387(3)
C15 F4 1.343(3)
C15 F5 1.345(3)

loop_
_geom_torsion_atom_site_label_1
_geom_torsion_atom_site_label_2
_geom_torsion_atom_site_label_3
_geom_torsion_atom_site_label_4
_geom_torsion
O2 S1 N1 C9 162.08(19)
O1 S1 N1 C9 32.6(2)
C1 S1 N1 C9 -83.2(2)
O2 S1 C1 C2 -139.05(18)
O1 S1 C1 C2 -7.6(2)
N1 S1 C1 C2 109.23(18)
O2 S1 C1 C6 37.9(2)
O1 S1 C1 C6 169.32(18)
N1 S1 C1 C6 -73.9(2)
C6 C1 C2 C3 -2.0(3)
S1 C1 C2 C3 174.88(18)
C1 C2 C3 C4 0.2(3)
C1 C2 C3 C8 179.8(2)
C2 C3 C4 C5 0.9(4)
C8 C3 C4 C5 -178.6(2)
C3 C4 C5 C6 -0.3(4)
C4 C5 C6 C1 -1.4(4)
C4 C5 C6 C7 177.5(2)
C2 C1 C6 C5 2.6(3)
S1 C1 C6 C5 -174.15(18)
C2 C1 C6 C7 -176.3(2)
S1 C1 C6 C7 7.0(3)
C4 C3 C8 F3' -142.8(6)
C2 C3 C8 F3' 37.6(6)
C4 C3 C8 F1 67.9(5)
C2 C3 C8 F1 -111.6(5)
C4 C3 C8 F1" 39.8(7)
C2 C3 C8 F1" -139.8(7)
C4 C3 C8 F2 -60.2(6)
C2 C3 C8 F2 120.3(6)
C4 C3 C8 F3" 165.5(9)
C2 C3 C8 F3" -14.1(9)
C4 C3 C8 F2" -80.6(8)
C2 C3 C8 F2" 99.9(8)
C4 C3 C8 F1' 94.4(4)
C2 C3 C8 F1' -85.1(4)
C4 C3 C8 F2' -15.1(6)
C2 C3 C8 F2' 165.3(5)
C4 C3 C8 F3 -174.2(4)
C2 C3 C8 F3 6.2(5)
C10 N2 C9 O3 175.9(2)
C10 N2 C9 N1 -5.2(3)
S1 N1 C9 O3 -0.9(3)
S1 N1 C9 N2 -179.77(15)
C11 N3 C10 N4 -0.1(3)
C11 N3 C10 N2 179.29(18)
C13 N4 C10 N3 1.8(3)
C13 N4 C10 N2 -177.59(17)
C9 N2 C10 N3 0.1(3)
C9 N2 C10 N4 179.6(2)
C10 N3 C11 C12 -1.1(3)
C10 N3 C11 C14 178.12(18)
N3 C11 C12 C13 0.4(3)
C14 C11 C12 C13 -178.8(2)
C10 N4 C13 O4 176.05(17)
C10 N4 C13 C12 -2.5(3)
C15 O4 C13 N4 19.2(3)
C15 O4 C13 C12 -162.10(19)
C11 C12 C13 N4 1.6(3)
C11 C12 C13 O4 -177.02(18)
C13 O4 C15 F4 159.72(17)
C13 O4 C15 F5 -85.5(2)
